data_4302421
loop_
_publ_author_name
'Duane C. Wilson'
'Shengming Liu'
'Xuenian Chen'
'Edward A. Meyers'
'Xiaoguang Bao'
'Andrey V. Prosvirin'
'Kim R. Dunbar'
'Christopher M. Hadad'
'Sheldon G. Shore'

_publ_section_title
;
Water-Free Rare Earth-Prussian Blue Type Analogues: Synthesis, Structure,
Computational Analysis, and Magnetic Data of {LnIII(DMF)6FeIII(CN)6}\\infty (Ln
= Rare Earths Excluding Pm)
;
_journal_name_full 'Inorganic Chemistry'
_journal_page_first 5725
_journal_page_last 5735
_journal_paper_doi 10.1021/ic8022369
_journal_volume 48
_journal_year 2009
_chemical_formula_moiety 'C24 H42 Fe N12 O6 Y'
_chemical_formula_sum 'C24 H42 Fe N12 O6 Y'
_chemical_formula_weight 739.46
_chemical_melting_point ?
_chemical_name_common
; 
 Y(DMF)6Fe(CN)6
;
_chemical_name_systematic
; 
 hexakis(N,N-dimethylformamide)Yttrium(III) hexacyanoferrate(III) 
;
_space_group_IT_number 15
_symmetry_cell_setting monoclinic
_symmetry_space_group_name_Hall '-C 2yc'
_symmetry_space_group_name_H-M 'C 1 2/c 1'
_atom_sites_solution_hydrogens geom
_atom_sites_solution_primary direct
_atom_sites_solution_secondary difmap
_audit_creation_method SHELXL-97
_cell_angle_alpha 90.00
_cell_angle_beta 112.290(2)
_cell_angle_gamma 90.00
_cell_formula_units_Z 4
_cell_length_a 19.6390(8)
_cell_length_b 10.2939(4)
_cell_length_c 18.1498(7)
_cell_measurement_reflns_used 6751
_cell_measurement_temperature 273(2)
_cell_measurement_theta_max 19.31
_cell_measurement_theta_min 2.73
_cell_volume 3395.0(2)
_computing_cell_refinement 'Bruker SMART'
_computing_data_collection 'Bruker SMART'
_computing_data_reduction 'Bruker SAINT'
_computing_molecular_graphics 'SHELXL-97 (Sheldrick, 1997)'
_computing_publication_material 'SHELXL-97 (Sheldrick, 1997)'
_computing_structure_refinement 'SHELXL-97 (Sheldrick, 1997)'
_computing_structure_solution 'SHELXS-97 (Sheldrick, 1990)'
_diffrn_ambient_temperature 273(2)
_diffrn_measured_fraction_theta_full 0.992
_diffrn_measured_fraction_theta_max 0.992
_diffrn_measurement_device 'three-circle goniometer with fixed chi'
_diffrn_measurement_device_type 'Bruker Platform goniometer'
_diffrn_measurement_method 'omega and phi scans'
_diffrn_radiation_monochromator 'diamond 1 1 1'
_diffrn_radiation_source synchrotron
_diffrn_radiation_type synchrotron
_diffrn_radiation_wavelength 0.49594
_diffrn_reflns_av_R_equivalents 0.0554
_diffrn_reflns_av_sigmaI/netI 0.0400
_diffrn_reflns_limit_h_max 26
_diffrn_reflns_limit_h_min -26
_diffrn_reflns_limit_k_max 13
_diffrn_reflns_limit_k_min -13
_diffrn_reflns_limit_l_max 24
_diffrn_reflns_limit_l_min -24
_diffrn_reflns_number 25578
_diffrn_reflns_theta_full 19.31
_diffrn_reflns_theta_max 19.31
_diffrn_reflns_theta_min 1.56
_exptl_absorpt_coefficient_mu 0.859
_exptl_absorpt_correction_type none
_exptl_crystal_colour yellow
_exptl_crystal_density_diffrn 1.447
_exptl_crystal_density_meas ?
_exptl_crystal_density_method .
_exptl_crystal_description rod
_exptl_crystal_F_000 1532
_refine_diff_density_max 0.849
_refine_diff_density_min -2.286
_refine_diff_density_rms 0.271
_refine_ls_extinction_method none
_refine_ls_goodness_of_fit_ref 1.273
_refine_ls_hydrogen_treatment constr
_refine_ls_matrix_type full
_refine_ls_number_parameters 207
_refine_ls_number_reflns 4182
_refine_ls_number_restraints 0
_refine_ls_restrained_S_all 1.273
_refine_ls_R_factor_all 0.0494
_refine_ls_R_factor_gt 0.0400
_refine_ls_shift/su_max 0.000
_refine_ls_shift/su_mean 0.000
_refine_ls_structure_factor_coef Fsqd
_refine_ls_weighting_details 'calc w=1/[\s^2^(Fo^2^)+(0.0811P)^2^+4.5911P] where P=(Fo^2^+2Fc^2^)/3'
_refine_ls_weighting_scheme calc
_refine_ls_wR_factor_gt 0.1215
_refine_ls_wR_factor_ref 0.1411
_reflns_number_gt 3767
_reflns_number_total 4182
_reflns_threshold_expression >2sigma(I)
_cod_data_source_file ic8022369_si_002_08.cif
_cod_data_source_block 11
_cod_depositor_comments
;
The following automatic conversions were performed:
'_symmetry_cell_setting' value 'Monoclinic' changed to 'monoclinic'
according to '/home/saulius/struct/CIF-dictionaries/cif_core.dic'
dictionary named 'cif_core.dic' version 2.4.1 from 2010-06-29.

Automatic conversion script
Id: cif_fix_enum 1527 2010-12-29 10:47:43Z saulius 

The following automatic conversions were performed:

'_chemical_melting_point' value 'not measured' was changed to '?' -
the value is undefined or not given.

Automatic conversion script
Id: cif_fix_values 1646 2011-03-28 12:23:43Z adriana 
;
_cod_original_sg_symbol_H-M 'C 2/c'
_cod_database_code 4302421

loop_
_symmetry_equiv_pos_as_xyz
'x, y, z'
'-x, y, -z+1/2'
'x+1/2, y+1/2, z'
'-x+1/2, y+1/2, -z+1/2'
'-x, -y, -z'
'x, -y, z-1/2'
'-x+1/2, -y+1/2, -z'
'x+1/2, -y+1/2, z-1/2'

loop_
_atom_site_label
_atom_site_type_symbol
_atom_site_fract_x
_atom_site_fract_y
_atom_site_fract_z
_atom_site_U_iso_or_equiv
_atom_site_adp_type
_atom_site_occupancy
_atom_site_symmetry_multiplicity
_atom_site_calc_flag
_atom_site_refinement_flags
_atom_site_disorder_assembly
_atom_site_disorder_group
Y1 Y 0.0000 0.42181(3) 0.2500 0.00765(13) Uani 1 2 d S . .
Fe2 Fe -0.2500 0.2500 0.0000 0.01030(16) Uani 1 2 d S . .
C1 C -0.16254(16) 0.3075(3) 0.08658(17) 0.0122(5) Uani 1 1 d . . .
N1 N -0.11030(14) 0.3410(2) 0.13896(15) 0.0143(5) Uani 1 1 d . . .
C2 C -0.30805(17) 0.3752(3) 0.03318(19) 0.0160(6) Uani 1 1 d . . .
N2 N -0.34242(17) 0.4497(3) 0.05202(19) 0.0242(6) Uani 1 1 d . . .
C3 C -0.26370(16) 0.1168(3) 0.06986(18) 0.0141(5) Uani 1 1 d . . .
N3 N -0.27070(16) 0.0381(3) 0.11223(17) 0.0214(6) Uani 1 1 d . . .
O1 O -0.08699(12) 0.5895(2) 0.21063(13) 0.0156(4) Uani 1 1 d . . .
C11 C -0.14299(17) 0.6060(3) 0.22623(18) 0.0146(6) Uani 1 1 d . . .
H11 H -0.1431 0.5721 0.2737 0.018 Uiso 1 1 calc R . .
N11 N -0.20194(14) 0.6686(2) 0.17942(15) 0.0156(5) Uani 1 1 d . . .
C12 C -0.26606(19) 0.6845(4) 0.2006(2) 0.0242(7) Uani 1 1 d . . .
H12A H -0.2550 0.6517 0.2534 0.036 Uiso 1 1 calc R . .
H12B H -0.3069 0.6373 0.1636 0.036 Uiso 1 1 calc R . .
H12C H -0.2785 0.7750 0.1989 0.036 Uiso 1 1 calc R . .
C13 C -0.20832(18) 0.7163(3) 0.10157(19) 0.0203(6) Uani 1 1 d . . .
H13A H -0.1606 0.7167 0.0984 0.030 Uiso 1 1 calc R . .
H13B H -0.2278 0.8029 0.0941 0.030 Uiso 1 1 calc R . .
H13C H -0.2407 0.6606 0.0609 0.030 Uiso 1 1 calc R . .
O2 O 0.01258(12) 0.5067(2) 0.13487(12) 0.0142(4) Uani 1 1 d . . .
C21 C -0.03734(17) 0.5579(3) 0.07673(18) 0.0121(5) Uani 1 1 d . . .
H21 H -0.0857 0.5337 0.0667 0.015 Uiso 1 1 calc R . .
N21 N -0.02599(14) 0.6442(2) 0.02854(15) 0.0124(5) Uani 1 1 d . . .
C22 C -0.08814(17) 0.7001(3) -0.03716(18) 0.0159(6) Uani 1 1 d . . .
H22A H -0.1326 0.6561 -0.0415 0.024 Uiso 1 1 calc R . .
H22B H -0.0803 0.6900 -0.0859 0.024 Uiso 1 1 calc R . .
H22C H -0.0923 0.7907 -0.0272 0.024 Uiso 1 1 calc R . .
C23 C 0.04720(17) 0.6896(3) 0.03915(19) 0.0165(6) Uani 1 1 d . . .
H23A H 0.0534 0.7774 0.0585 0.025 Uiso 1 1 calc R . .
H23B H 0.0532 0.6865 -0.0109 0.025 Uiso 1 1 calc R . .
H23C H 0.0834 0.6350 0.0769 0.025 Uiso 1 1 calc R . .
O3 O 0.04538(13) 0.2494(2) 0.20041(13) 0.0158(5) Uani 1 1 d . . .
C31 C 0.07848(17) 0.1462(3) 0.22863(17) 0.0139(5) Uani 1 1 d . . .
H31 H 0.1181 0.1495 0.2773 0.017 Uiso 1 1 calc R . .
N31 N 0.05996(15) 0.0323(3) 0.19262(16) 0.0171(5) Uani 1 1 d . . .
C32 C 0.1044(2) -0.0827(3) 0.2256(2) 0.0256(8) Uani 1 1 d . . .
H32A H 0.1427 -0.0612 0.2756 0.038 Uiso 1 1 calc R . .
H32B H 0.1260 -0.1130 0.1893 0.038 Uiso 1 1 calc R . .
H32C H 0.0739 -0.1497 0.2335 0.038 Uiso 1 1 calc R . .
C33 C -0.0024(2) 0.0193(3) 0.1168(2) 0.0269(7) Uani 1 1 d . . .
H33A H -0.0322 0.0961 0.1070 0.040 Uiso 1 1 calc R . .
H33B H -0.0313 -0.0548 0.1189 0.040 Uiso 1 1 calc R . .
H33C H 0.0154 0.0080 0.0747 0.040 Uiso 1 1 calc R . .

loop_
_atom_site_aniso_label
_atom_site_aniso_U_11
_atom_site_aniso_U_22
_atom_site_aniso_U_33
_atom_site_aniso_U_23
_atom_site_aniso_U_13
_atom_site_aniso_U_12
Y1 0.00494(19) 0.00731(18) 0.00660(18) 0.000 -0.00243(13) 0.000
Fe2 0.0066(3) 0.0106(3) 0.0092(3) -0.00067(19) -0.0021(2) -0.00134(19)
C1 0.0093(13) 0.0122(12) 0.0127(13) 0.0032(10) 0.0012(11) 0.0013(10)
N1 0.0107(12) 0.0145(12) 0.0134(12) 0.0014(9) -0.0004(10) -0.0031(9)
C2 0.0113(14) 0.0166(14) 0.0160(14) -0.0011(11) 0.0006(12) -0.0036(11)
N2 0.0201(15) 0.0211(13) 0.0286(16) -0.0063(12) 0.0062(13) -0.0009(11)
C3 0.0071(13) 0.0153(13) 0.0139(14) -0.0012(11) -0.0027(11) -0.0019(10)
N3 0.0192(14) 0.0201(13) 0.0199(14) 0.0032(11) 0.0016(12) -0.0014(11)
O1 0.0122(11) 0.0151(10) 0.0165(11) 0.0012(8) 0.0018(9) 0.0061(8)
C11 0.0135(14) 0.0125(12) 0.0133(14) -0.0004(10) 0.0000(11) 0.0021(11)
N11 0.0110(12) 0.0187(12) 0.0126(12) 0.0016(9) -0.0007(10) 0.0059(10)
C12 0.0152(16) 0.0351(18) 0.0206(16) 0.0039(14) 0.0049(13) 0.0076(13)
C13 0.0162(16) 0.0252(16) 0.0160(15) 0.0062(12) 0.0022(13) 0.0064(12)
O2 0.0106(10) 0.0168(10) 0.0110(10) 0.0029(8) -0.0005(8) 0.0010(8)
C21 0.0106(13) 0.0126(12) 0.0123(13) -0.0008(10) 0.0033(11) 0.0006(10)
N21 0.0087(11) 0.0132(11) 0.0127(12) 0.0019(9) 0.0010(9) 0.0014(9)
C22 0.0127(14) 0.0180(14) 0.0134(14) 0.0058(11) 0.0010(11) 0.0052(11)
C23 0.0111(14) 0.0184(14) 0.0186(15) 0.0004(11) 0.0041(12) -0.0035(11)
O3 0.0185(12) 0.0140(10) 0.0129(11) 0.0004(7) 0.0037(9) 0.0055(8)
C31 0.0137(14) 0.0142(13) 0.0117(13) 0.0010(10) 0.0024(11) 0.0035(10)
N31 0.0168(13) 0.0143(12) 0.0151(13) -0.0006(10) 0.0002(11) 0.0031(10)
C32 0.029(2) 0.0148(15) 0.0240(18) 0.0011(12) -0.0005(15) 0.0074(12)
C33 0.0282(19) 0.0206(16) 0.0188(16) -0.0028(13) -0.0058(14) 0.0013(13)

loop_
_atom_type_symbol
_atom_type_description
_atom_type_scat_dispersion_real
_atom_type_scat_dispersion_imag
_atom_type_scat_source
C C 0.0015 0.0009 'International Tables Vol C Tables 4.2.6.8 and 6.1.1.4'
H H 0.0000 0.0000 'International Tables Vol C Tables 4.2.6.8 and 6.1.1.4'
N N 0.0030 0.0019 'International Tables Vol C Tables 4.2.6.8 and 6.1.1.4'
O O 0.0056 0.0036 'International Tables Vol C Tables 4.2.6.8 and 6.1.1.4'
Fe Fe 0.2886 0.5448 'International Tables Vol C Tables 4.2.6.8 and 6.1.1.4'
Y Y -0.2879 2.4099 'International Tables Vol C Tables 4.2.6.8 and 6.1.1.4'

loop_
_geom_angle_atom_site_label_1
_geom_angle_atom_site_label_2
_geom_angle_atom_site_label_3
_geom_angle
_geom_angle_site_symmetry_1
_geom_angle_site_symmetry_3
_geom_angle_publ_flag
O3 Y1 O3 79.93(11) . 2 ?
O3 Y1 O1 109.87(8) . 2 ?
O3 Y1 O1 142.20(8) 2 2 ?
O3 Y1 O1 142.20(8) . . ?
O3 Y1 O1 109.87(8) 2 . ?
O1 Y1 O1 85.02(11) 2 . ?
O3 Y1 O2 75.82(7) . . ?
O3 Y1 O2 144.28(8) 2 . ?
O1 Y1 O2 71.84(8) 2 . ?
O1 Y1 O2 76.49(7) . . ?
O3 Y1 O2 144.28(7) . 2 ?
O3 Y1 O2 75.82(7) 2 2 ?
O1 Y1 O2 76.49(7) 2 2 ?
O1 Y1 O2 71.84(8) . 2 ?
O2 Y1 O2 136.59(10) . 2 ?
O3 Y1 N1 76.88(8) . . ?
O3 Y1 N1 73.27(8) 2 . ?
O1 Y1 N1 143.86(8) 2 . ?
O1 Y1 N1 71.79(8) . . ?
O2 Y1 N1 75.94(8) . . ?
O2 Y1 N1 119.43(8) 2 . ?
O3 Y1 N1 73.27(8) . 2 ?
O3 Y1 N1 76.88(8) 2 2 ?
O1 Y1 N1 71.79(8) 2 2 ?
O1 Y1 N1 143.86(8) . 2 ?
O2 Y1 N1 119.43(8) . 2 ?
O2 Y1 N1 75.94(8) 2 2 ?
N1 Y1 N1 140.76(11) . 2 ?
C1 Fe2 C1 180.0(3) . 7_455 ?
C1 Fe2 C3 90.81(12) . 7_455 ?
C1 Fe2 C3 89.19(12) 7_455 7_455 ?
C1 Fe2 C3 89.19(12) . . ?
C1 Fe2 C3 90.81(12) 7_455 . ?
C3 Fe2 C3 180.0(2) 7_455 . ?
C1 Fe2 C2 89.43(12) . . ?
C1 Fe2 C2 90.57(12) 7_455 . ?
C3 Fe2 C2 88.71(13) 7_455 . ?
C3 Fe2 C2 91.29(13) . . ?
C1 Fe2 C2 90.57(12) . 7_455 ?
C1 Fe2 C2 89.43(12) 7_455 7_455 ?
C3 Fe2 C2 91.29(13) 7_455 7_455 ?
C3 Fe2 C2 88.71(12) . 7_455 ?
C2 Fe2 C2 180.00(17) . 7_455 ?
N1 C1 Fe2 179.3(3) . . ?
C1 N1 Y1 177.8(2) . . ?
N2 C2 Fe2 179.3(3) . . ?
N3 C3 Fe2 178.9(3) . . ?
C11 O1 Y1 129.44(19) . . ?
O1 C11 N11 123.8(3) . . ?
O1 C11 H11 118.1 . . ?
N11 C11 H11 118.1 . . ?
C11 N11 C13 121.5(3) . . ?
C11 N11 C12 121.4(3) . . ?
C13 N11 C12 117.0(3) . . ?
N11 C12 H12A 109.5 . . ?
N11 C12 H12B 109.5 . . ?
H12A C12 H12B 109.5 . . ?
N11 C12 H12C 109.5 . . ?
H12A C12 H12C 109.5 . . ?
H12B C12 H12C 109.5 . . ?
N11 C13 H13A 109.5 . . ?
N11 C13 H13B 109.5 . . ?
H13A C13 H13B 109.5 . . ?
N11 C13 H13C 109.5 . . ?
H13A C13 H13C 109.5 . . ?
H13B C13 H13C 109.5 . . ?
C21 O2 Y1 126.15(19) . . ?
O2 C21 N21 124.4(3) . . ?
O2 C21 H21 117.8 . . ?
N21 C21 H21 117.8 . . ?
C21 N21 C23 122.3(3) . . ?
C21 N21 C22 120.3(3) . . ?
C23 N21 C22 117.3(2) . . ?
N21 C22 H22A 109.5 . . ?
N21 C22 H22B 109.5 . . ?
H22A C22 H22B 109.5 . . ?
N21 C22 H22C 109.5 . . ?
H22A C22 H22C 109.5 . . ?
H22B C22 H22C 109.5 . . ?
N21 C23 H23A 109.5 . . ?
N21 C23 H23B 109.5 . . ?
H23A C23 H23B 109.5 . . ?
N21 C23 H23C 109.5 . . ?
H23A C23 H23C 109.5 . . ?
H23B C23 H23C 109.5 . . ?
C31 O3 Y1 135.19(19) . . ?
O3 C31 N31 123.2(3) . . ?
O3 C31 H31 118.4 . . ?
N31 C31 H31 118.4 . . ?
C31 N31 C32 120.4(3) . . ?
C31 N31 C33 121.4(3) . . ?
C32 N31 C33 118.0(3) . . ?
N31 C32 H32A 109.5 . . ?
N31 C32 H32B 109.5 . . ?
H32A C32 H32B 109.5 . . ?
N31 C32 H32C 109.5 . . ?
H32A C32 H32C 109.5 . . ?
H32B C32 H32C 109.5 . . ?
N31 C33 H33A 109.5 . . ?
N31 C33 H33B 109.5 . . ?
H33A C33 H33B 109.5 . . ?
N31 C33 H33C 109.5 . . ?
H33A C33 H33C 109.5 . . ?
H33B C33 H33C 109.5 . . ?

loop_
_geom_bond_atom_site_label_1
_geom_bond_atom_site_label_2
_geom_bond_distance
_geom_bond_site_symmetry_2
_geom_bond_publ_flag
Y1 O3 2.316(2) . ?
Y1 O3 2.316(2) 2 ?
Y1 O1 2.341(2) 2 ?
Y1 O1 2.341(2) . ?
Y1 O2 2.363(2) . ?
Y1 O2 2.363(2) 2 ?
Y1 N1 2.477(3) . ?
Y1 N1 2.477(3) 2 ?
Fe2 C1 1.929(3) . ?
Fe2 C1 1.929(3) 7_455 ?
Fe2 C3 1.954(3) 7_455 ?
Fe2 C3 1.954(3) . ?
Fe2 C2 1.960(3) . ?
Fe2 C2 1.960(3) 7_455 ?
C1 N1 1.156(4) . ?
C2 N2 1.156(4) . ?
C3 N3 1.160(4) . ?
O1 C11 1.247(4) . ?
C11 N11 1.316(4) . ?
C11 H11 0.9300 . ?
N11 C13 1.456(4) . ?
N11 C12 1.459(4) . ?
C12 H12A 0.9600 . ?
C12 H12B 0.9600 . ?
C12 H12C 0.9600 . ?
C13 H13A 0.9600 . ?
C13 H13B 0.9600 . ?
C13 H13C 0.9600 . ?
O2 C21 1.252(4) . ?
C21 N21 1.323(4) . ?
C21 H21 0.9300 . ?
N21 C23 1.453(4) . ?
N21 C22 1.462(4) . ?
C22 H22A 0.9600 . ?
C22 H22B 0.9600 . ?
C22 H22C 0.9600 . ?
C23 H23A 0.9600 . ?
C23 H23B 0.9600 . ?
C23 H23C 0.9600 . ?
O3 C31 1.249(4) . ?
C31 N31 1.324(4) . ?
C31 H31 0.9300 . ?
N31 C32 1.458(4) . ?
N31 C33 1.460(4) . ?
C32 H32A 0.9600 . ?
C32 H32B 0.9600 . ?
C32 H32C 0.9600 . ?
C33 H33A 0.9600 . ?
C33 H33B 0.9600 . ?
C33 H33C 0.9600 . ?
